data_7154480
loop_
_publ_author_name
'Yu, Jiangang'
'Kehr, Gerald'
'Daniliuc, Constantin G.'
'Bannwarth, Christoph'
'Grimme, Stefan'
'Erker, Gerhard'

_publ_section_title
;
 Direct synthesis of a geminal zwitterionic phosphonium/hydridoborate
 system - developing an alternative tool for generating frustrated Lewis
 pair hydrogen activation systems.
;
_journal_issue 20
_journal_name_full 'Organic &amp; biomolecular chemistry'
_journal_page_first 5783
_journal_page_last 5792
_journal_paper_doi 10.1039/c5ob00634a
_journal_volume 13
_journal_year 2015
_chemical_formula_sum 'C32 H26 B F10 P'
_chemical_formula_weight 642.31
_chemical_name_systematic
; 
 ? 
;
_space_group_IT_number 2
_symmetry_cell_setting triclinic
_symmetry_space_group_name_Hall '-P 1'
_symmetry_space_group_name_H-M 'P -1'
_atom_sites_solution_hydrogens geom
_atom_sites_solution_primary direct
_atom_sites_solution_secondary difmap
_audit_creation_method SHELXL-97
_audit_update_record
;
2015-03-20 deposited with the CCDC.
2015-04-15 downloaded from the CCDC.
;
_cell_angle_alpha 90.5860(10)
_cell_angle_beta 107.2620(10)
_cell_angle_gamma 99.4980(10)
_cell_formula_units_Z 2
_cell_length_a 9.89880(10)
_cell_length_b 12.23850(10)
_cell_length_c 13.94790(10)
_cell_measurement_reflns_used 5018
_cell_measurement_temperature 223(2)
_cell_measurement_theta_max 68.25
_cell_measurement_theta_min 0.88
_cell_volume 1588.36(3)
_computing_cell_refinement 'Collect (Nonius B.V., 1998)'
_computing_data_collection 'Collect (Nonius B.V., 1998)'
_computing_data_reduction 'Denzo-SMN (Otwinowski & Minor, 1997)'
_computing_molecular_graphics 'XP (BrukerAXS, 2000)'
_computing_publication_material 'SHELXL-97 (Sheldrick, 1997)'
_computing_structure_refinement 'SHELXL-97 (Sheldrick, 1997)'
_computing_structure_solution 'SHELXS-97 (Sheldrick, 1990)'
_diffrn_ambient_temperature 223(2)
_diffrn_measured_fraction_theta_full 0.964
_diffrn_measured_fraction_theta_max 0.964
_diffrn_measurement_device_type 'Nonius KappaCCD APEXII'
_diffrn_measurement_method '\w and \f scans'
_diffrn_radiation_monochromator graphite
_diffrn_radiation_source 'fine-focus sealed tube'
_diffrn_radiation_type CuK\a
_diffrn_radiation_wavelength 1.54178
_diffrn_reflns_av_R_equivalents 0.038
_diffrn_reflns_av_sigmaI/netI 0.0259
_diffrn_reflns_limit_h_max 11
_diffrn_reflns_limit_h_min -11
_diffrn_reflns_limit_k_max 14
_diffrn_reflns_limit_k_min -14
_diffrn_reflns_limit_l_max 16
_diffrn_reflns_limit_l_min 0
_diffrn_reflns_number 21483
_diffrn_reflns_theta_full 67.32
_diffrn_reflns_theta_max 67.32
_diffrn_reflns_theta_min 6.50
_exptl_absorpt_coefficient_mu 1.485
_exptl_absorpt_correction_T_max 0.9162
_exptl_absorpt_correction_T_min 0.7359
_exptl_absorpt_correction_type multi-scan
_exptl_absorpt_process_details 'Denzo (Otwinowski, Borek, Majewski & Minor, 2003)'
_exptl_crystal_colour colourless
_exptl_crystal_density_diffrn 1.343
_exptl_crystal_density_method 'not measured'
_exptl_crystal_description plate
_exptl_crystal_F_000 656
_exptl_crystal_size_max 0.22
_exptl_crystal_size_mid 0.12
_exptl_crystal_size_min 0.06
_refine_diff_density_max 0.363
_refine_diff_density_min -0.331
_refine_diff_density_rms 0.051
_refine_ls_extinction_method none
_refine_ls_goodness_of_fit_ref 1.076
_refine_ls_hydrogen_treatment mixed
_refine_ls_matrix_type full
_refine_ls_number_parameters 407
_refine_ls_number_reflns 5515
_refine_ls_number_restraints 0
_refine_ls_restrained_S_all 1.076
_refine_ls_R_factor_all 0.0554
_refine_ls_R_factor_gt 0.0500
_refine_ls_shift/su_max 0.000
_refine_ls_shift/su_mean 0.000
_refine_ls_structure_factor_coef Fsqd
_refine_ls_weighting_details 'calc w=1/[\s^2^(Fo^2^)+(0.0986P)^2^+0.3599P] where P=(Fo^2^+2Fc^2^)/3'
_refine_ls_weighting_scheme calc
_refine_ls_wR_factor_gt 0.1519
_refine_ls_wR_factor_ref 0.1558
_reflns_number_gt 4932
_reflns_number_total 5515
_reflns_threshold_expression >2sigma(I)
_cod_data_source_file c5ob00634a2.cif
_cod_data_source_block erk7376
_cod_depositor_comments 'Adding full bibliography for 7154478--7154486.cif.'
_cod_original_cell_volume 1588.36(2)
_cod_original_sg_symbol_H-M P-1
_cod_database_code 7154480

loop_
_symmetry_equiv_pos_as_xyz
'x, y, z'
'-x, -y, -z'

loop_
_atom_site_label
_atom_site_type_symbol
_atom_site_fract_x
_atom_site_fract_y
_atom_site_fract_z
_atom_site_U_iso_or_equiv
_atom_site_adp_type
_atom_site_occupancy
_atom_site_symmetry_multiplicity
_atom_site_calc_flag
_atom_site_refinement_flags
P1 P 0.45073(5) 0.15607(4) 0.84289(4) 0.04480(17) Uani 1 1 d .
H01 H 0.524(2) 0.0821(17) 0.8468(15) 0.043(5) Uiso 1 1 d .
B1 B 0.6205(3) 0.36413(19) 0.78207(19) 0.0516(5) Uani 1 1 d .
C1 C 0.5679(2) 0.28366(17) 0.86400(15) 0.0510(5) Uani 1 1 d .
H1 H 0.6425 0.2903 0.9303 0.061 Uiso 1 1 calc R
C2 C 0.5135(2) 0.39328(18) 0.83723(18) 0.0569(5) Uani 1 1 d .
H2A H 0.5489 0.4548 0.8889 0.068 Uiso 1 1 calc R
H2B H 0.4129 0.3884 0.7968 0.068 Uiso 1 1 calc R
C11 C 0.3625(2) 0.11199(16) 0.93745(15) 0.0467(4) Uani 1 1 d .
C12 C 0.3646(2) 0.18127(17) 1.01967(15) 0.0504(5) Uani 1 1 d .
C13 C 0.2919(2) 0.1376(2) 1.08633(17) 0.0569(5) Uani 1 1 d .
H13 H 0.2922 0.1838 1.1407 0.068 Uiso 1 1 calc R
C14 C 0.2194(2) 0.0293(2) 1.07578(18) 0.0595(5) Uani 1 1 d .
C15 C 0.2223(2) -0.03874(19) 0.99667(18) 0.0584(5) Uani 1 1 d .
H15 H 0.1757 -0.1131 0.9897 0.070 Uiso 1 1 calc R
C16 C 0.2922(2) -0.00032(17) 0.92709(16) 0.0517(5) Uani 1 1 d .
C17 C 0.4385(3) 0.30039(19) 1.04194(18) 0.0618(6) Uani 1 1 d .
H17A H 0.4163 0.3317 1.0984 0.093 Uiso 1 1 calc R
H17B H 0.4054 0.3421 0.9834 0.093 Uiso 1 1 calc R
H17C H 0.5416 0.3041 1.0584 0.093 Uiso 1 1 calc R
C18 C 0.1382(3) -0.0128(3) 1.1483(2) 0.0783(7) Uani 1 1 d .
H18A H 0.1505 0.0456 1.1993 0.117 Uiso 1 1 calc R
H18B H 0.1752 -0.0764 1.1801 0.117 Uiso 1 1 calc R
H18C H 0.0369 -0.0345 1.1119 0.117 Uiso 1 1 calc R
C19 C 0.2897(3) -0.08150(18) 0.84428(18) 0.0629(6) Uani 1 1 d .
H19A H 0.2390 -0.1538 0.8529 0.094 Uiso 1 1 calc R
H19B H 0.3875 -0.0870 0.8471 0.094 Uiso 1 1 calc R
H19C H 0.2411 -0.0559 0.7796 0.094 Uiso 1 1 calc R
C21 C 0.3251(2) 0.13896(16) 0.71738(15) 0.0468(4) Uani 1 1 d .
C22 C 0.1977(2) 0.18377(17) 0.69421(15) 0.0501(5) Uani 1 1 d .
C23 C 0.1117(2) 0.1764(2) 0.59415(17) 0.0595(5) Uani 1 1 d .
H23 H 0.0270 0.2068 0.5783 0.071 Uiso 1 1 calc R
C24 C 0.1460(3) 0.1263(2) 0.51754(17) 0.0637(6) Uani 1 1 d .
C25 C 0.2693(3) 0.07969(19) 0.54265(17) 0.0604(5) Uani 1 1 d .
H25 H 0.2921 0.0432 0.4914 0.072 Uiso 1 1 calc R
C26 C 0.3608(2) 0.08458(17) 0.64063(16) 0.0516(5) Uani 1 1 d .
C27 C 0.1480(2) 0.2378(2) 0.77216(18) 0.0590(5) Uani 1 1 d .
H27A H 0.0848 0.2884 0.7404 0.089 Uiso 1 1 calc R
H27B H 0.2307 0.2786 0.8234 0.089 Uiso 1 1 calc R
H27C H 0.0967 0.1812 0.8028 0.089 Uiso 1 1 calc R
C28 C 0.0524(4) 0.1227(3) 0.4098(2) 0.0883(9) Uani 1 1 d .
H28A H 0.0924 0.1824 0.3757 0.132 Uiso 1 1 calc R
H28B H -0.0438 0.1314 0.4084 0.132 Uiso 1 1 calc R
H28C H 0.0485 0.0520 0.3762 0.132 Uiso 1 1 calc R
C29 C 0.4922(3) 0.0306(2) 0.66014(18) 0.0621(6) Uani 1 1 d .
H29A H 0.4804 -0.0345 0.6979 0.093 Uiso 1 1 calc R
H29B H 0.5763 0.0828 0.6985 0.093 Uiso 1 1 calc R
H29C H 0.5043 0.0088 0.5965 0.093 Uiso 1 1 calc R
C31 C 0.7826(2) 0.43245(17) 0.82371(15) 0.0509(5) Uani 1 1 d .
F32 F 0.89709(15) 0.28370(12) 0.89178(11) 0.0704(4) Uani 1 1 d .
C32 C 0.9052(2) 0.39153(18) 0.87107(16) 0.0560(5) Uani 1 1 d .
C33 C 1.0418(2) 0.4568(2) 0.90119(17) 0.0667(6) Uani 1 1 d .
F33 F 1.15672(15) 0.41215(17) 0.94845(12) 0.0899(5) Uani 1 1 d .
F34 F 1.18717(18) 0.63203(18) 0.91394(14) 0.1070(7) Uani 1 1 d .
C34 C 1.0557(3) 0.5680(2) 0.88433(19) 0.0717(7) Uani 1 1 d .
F35 F 0.9526(2) 0.72242(13) 0.82366(15) 0.1006(6) Uani 1 1 d .
C35 C 0.9380(3) 0.6131(2) 0.8389(2) 0.0710(7) Uani 1 1 d .
F36 F 0.69261(17) 0.59521(12) 0.76639(11) 0.0746(4) Uani 1 1 d .
C36 C 0.8051(3) 0.54598(19) 0.80978(17) 0.0603(5) Uani 1 1 d .
C41 C 0.5727(2) 0.33432(17) 0.66283(16) 0.0527(5) Uani 1 1 d .
F42 F 0.76980(13) 0.24226(12) 0.67851(10) 0.0668(4) Uani 1 1 d .
C42 C 0.6516(2) 0.27736(18) 0.61915(17) 0.0559(5) Uani 1 1 d .
F43 F 0.69920(19) 0.19295(14) 0.48198(11) 0.0850(5) Uani 1 1 d .
C43 C 0.6175(3) 0.2512(2) 0.51748(18) 0.0649(6) Uani 1 1 d .
F44 F 0.4604(2) 0.25311(17) 0.35427(11) 0.1027(6) Uani 1 1 d .
C44 C 0.4981(3) 0.2823(2) 0.45253(18) 0.0720(7) Uani 1 1 d .
F45 F 0.2990(2) 0.37246(17) 0.42936(12) 0.0987(6) Uani 1 1 d .
C45 C 0.4174(3) 0.3416(2) 0.49107(19) 0.0699(6) Uani 1 1 d .
F46 F 0.37167(17) 0.42654(14) 0.62374(11) 0.0803(4) Uani 1 1 d .
C46 C 0.4560(3) 0.36717(19) 0.59340(18) 0.0600(5) Uani 1 1 d .

loop_
_atom_site_aniso_label
_atom_site_aniso_U_11
_atom_site_aniso_U_22
_atom_site_aniso_U_33
_atom_site_aniso_U_23
_atom_site_aniso_U_13
_atom_site_aniso_U_12
P1 0.0379(3) 0.0448(3) 0.0487(3) -0.0006(2) 0.0101(2) 0.00499(19)
B1 0.0460(12) 0.0480(12) 0.0586(13) 0.0003(10) 0.0166(10) 0.0009(9)
C1 0.0439(10) 0.0545(11) 0.0511(10) -0.0013(9) 0.0133(8) 0.0011(8)
C2 0.0537(12) 0.0495(11) 0.0679(13) -0.0019(9) 0.0224(10) 0.0027(9)
C11 0.0396(9) 0.0467(10) 0.0505(10) 0.0042(8) 0.0087(8) 0.0072(8)
C12 0.0439(10) 0.0532(11) 0.0529(11) 0.0040(9) 0.0126(8) 0.0089(8)
C13 0.0526(11) 0.0662(13) 0.0547(11) 0.0088(10) 0.0176(9) 0.0158(10)
C14 0.0493(11) 0.0658(13) 0.0662(13) 0.0208(11) 0.0185(10) 0.0153(10)
C15 0.0510(11) 0.0532(12) 0.0678(13) 0.0162(10) 0.0145(10) 0.0062(9)
C16 0.0436(10) 0.0514(11) 0.0548(11) 0.0086(9) 0.0063(8) 0.0092(8)
C17 0.0669(14) 0.0573(12) 0.0622(13) -0.0065(10) 0.0264(11) 0.0018(10)
C18 0.0751(16) 0.0853(18) 0.0856(18) 0.0313(14) 0.0387(14) 0.0167(14)
C19 0.0694(14) 0.0435(11) 0.0690(14) 0.0001(10) 0.0159(11) 0.0003(10)
C21 0.0408(9) 0.0447(10) 0.0511(10) -0.0017(8) 0.0110(8) 0.0020(8)
C22 0.0429(10) 0.0508(11) 0.0543(11) 0.0024(9) 0.0123(8) 0.0060(8)
C23 0.0475(11) 0.0676(14) 0.0567(12) 0.0035(10) 0.0056(9) 0.0106(10)
C24 0.0606(13) 0.0684(14) 0.0512(11) 0.0001(10) 0.0061(10) 0.0014(11)
C25 0.0660(13) 0.0591(13) 0.0516(11) -0.0082(9) 0.0166(10) 0.0019(10)
C26 0.0486(10) 0.0478(10) 0.0566(11) -0.0045(9) 0.0169(9) 0.0021(8)
C27 0.0480(11) 0.0690(14) 0.0634(13) 0.0029(10) 0.0172(10) 0.0191(10)
C28 0.0863(19) 0.106(2) 0.0547(14) -0.0008(14) -0.0013(13) 0.0078(16)
C29 0.0614(13) 0.0627(13) 0.0664(13) -0.0075(11) 0.0234(11) 0.0156(11)
C31 0.0494(11) 0.0510(11) 0.0523(10) -0.0044(8) 0.0201(9) 0.0000(9)
F32 0.0656(8) 0.0664(8) 0.0787(9) 0.0002(7) 0.0183(7) 0.0172(6)
C32 0.0540(12) 0.0571(12) 0.0562(11) -0.0074(9) 0.0196(9) 0.0029(9)
C33 0.0461(12) 0.0986(19) 0.0525(12) -0.0144(12) 0.0146(9) 0.0062(12)
F33 0.0516(8) 0.1377(15) 0.0734(9) -0.0188(9) 0.0090(7) 0.0173(8)
F34 0.0712(10) 0.1315(16) 0.0959(12) -0.0270(11) 0.0276(9) -0.0471(10)
C34 0.0621(14) 0.0792(17) 0.0645(14) -0.0180(12) 0.0261(12) -0.0248(13)
F35 0.1245(15) 0.0607(9) 0.1138(13) -0.0005(8) 0.0540(12) -0.0243(9)
C35 0.0800(17) 0.0599(14) 0.0718(15) -0.0072(11) 0.0369(13) -0.0166(12)
F36 0.0845(10) 0.0608(8) 0.0854(10) 0.0163(7) 0.0337(8) 0.0159(7)
C36 0.0643(13) 0.0587(13) 0.0593(12) -0.0018(10) 0.0273(11) -0.0015(10)
C41 0.0468(10) 0.0500(11) 0.0590(12) 0.0033(9) 0.0157(9) 0.0030(8)
F42 0.0541(7) 0.0790(9) 0.0650(8) -0.0052(6) 0.0098(6) 0.0209(6)
C42 0.0505(11) 0.0563(12) 0.0580(12) 0.0012(9) 0.0128(9) 0.0078(9)
F43 0.0971(11) 0.0924(11) 0.0705(9) -0.0128(8) 0.0232(8) 0.0356(9)
C43 0.0700(14) 0.0634(14) 0.0615(13) -0.0046(10) 0.0188(11) 0.0150(11)
F44 0.1316(15) 0.1197(14) 0.0526(8) -0.0031(8) 0.0069(9) 0.0498(12)
C44 0.0865(17) 0.0727(15) 0.0523(12) 0.0013(11) 0.0128(12) 0.0168(13)
F45 0.0987(12) 0.1283(15) 0.0677(9) 0.0205(9) 0.0046(8) 0.0534(11)
C45 0.0705(15) 0.0750(15) 0.0620(14) 0.0149(12) 0.0101(11) 0.0241(13)
F46 0.0771(9) 0.0978(11) 0.0758(9) 0.0137(8) 0.0229(7) 0.0426(9)
C46 0.0588(12) 0.0598(12) 0.0637(13) 0.0091(10) 0.0192(10) 0.0156(10)

loop_
_atom_type_symbol
_atom_type_description
_atom_type_scat_dispersion_real
_atom_type_scat_dispersion_imag
_atom_type_scat_source
C C 0.0181 0.0091 'International Tables Vol C Tables 4.2.6.8 and 6.1.1.4'
H H 0.0000 0.0000 'International Tables Vol C Tables 4.2.6.8 and 6.1.1.4'
B B 0.0090 0.0039 'International Tables Vol C Tables 4.2.6.8 and 6.1.1.4'
F F 0.0727 0.0534 'International Tables Vol C Tables 4.2.6.8 and 6.1.1.4'
P P 0.2955 0.4335 'International Tables Vol C Tables 4.2.6.8 and 6.1.1.4'

loop_
_geom_angle_atom_site_label_1
_geom_angle_atom_site_label_2
_geom_angle_atom_site_label_3
_geom_angle
C1 P1 C21 111.99(9)
C1 P1 C11 118.72(9)
C21 P1 C11 111.77(9)
C1 P1 H01 107.4(9)
C21 P1 H01 105.2(9)
C11 P1 H01 100.0(9)
C2 B1 C41 122.46(19)
C2 B1 C31 115.71(19)
C41 B1 C31 112.18(17)
C2 B1 C1 56.81(14)
C41 B1 C1 124.49(17)
C31 B1 C1 114.75(18)
C2 C1 B1 58.43(14)
C2 C1 P1 121.93(15)
B1 C1 P1 129.48(15)
C2 C1 H1 112.1
B1 C1 H1 112.1
P1 C1 H1 112.1
C1 C2 B1 64.77(14)
C1 C2 H2A 117.3
B1 C2 H2A 117.3
C1 C2 H2B 117.3
B1 C2 H2B 117.3
H2A C2 H2B 114.3
C12 C11 C16 119.55(18)
C12 C11 P1 124.07(15)
C16 C11 P1 116.36(15)
C13 C12 C11 118.41(19)
C13 C12 C17 116.22(19)
C11 C12 C17 125.37(18)
C14 C13 C12 122.8(2)
C14 C13 H13 118.6
C12 C13 H13 118.6
C13 C14 C15 118.1(2)
C13 C14 C18 120.6(2)
C15 C14 C18 121.3(2)
C14 C15 C16 122.0(2)
C14 C15 H15 119.0
C16 C15 H15 119.0
C15 C16 C11 119.0(2)
C15 C16 C19 117.7(2)
C11 C16 C19 123.23(19)
C12 C17 H17A 109.5
C12 C17 H17B 109.5
H17A C17 H17B 109.5
C12 C17 H17C 109.5
H17A C17 H17C 109.5
H17B C17 H17C 109.5
C14 C18 H18A 109.5
C14 C18 H18B 109.5
H18A C18 H18B 109.5
C14 C18 H18C 109.5
H18A C18 H18C 109.5
H18B C18 H18C 109.5
C16 C19 H19A 109.5
C16 C19 H19B 109.5
H19A C19 H19B 109.5
C16 C19 H19C 109.5
H19A C19 H19C 109.5
H19B C19 H19C 109.5
C22 C21 C26 120.04(18)
C22 C21 P1 121.27(15)
C26 C21 P1 118.59(15)
C23 C22 C21 118.5(2)
C23 C22 C27 118.12(19)
C21 C22 C27 123.41(19)
C24 C23 C22 122.6(2)
C24 C23 H23 118.7
C22 C23 H23 118.7
C23 C24 C25 117.9(2)
C23 C24 C28 121.1(2)
C25 C24 C28 121.0(2)
C24 C25 C26 122.7(2)
C24 C25 H25 118.6
C26 C25 H25 118.6
C25 C26 C21 118.27(19)
C25 C26 C29 118.56(19)
C21 C26 C29 123.17(19)
C22 C27 H27A 109.5
C22 C27 H27B 109.5
H27A C27 H27B 109.5
C22 C27 H27C 109.5
H27A C27 H27C 109.5
H27B C27 H27C 109.5
C24 C28 H28A 109.5
C24 C28 H28B 109.5
H28A C28 H28B 109.5
C24 C28 H28C 109.5
H28A C28 H28C 109.5
H28B C28 H28C 109.5
C26 C29 H29A 109.5
C26 C29 H29B 109.5
H29A C29 H29B 109.5
C26 C29 H29C 109.5
H29A C29 H29C 109.5
H29B C29 H29C 109.5
C32 C31 C36 114.5(2)
C32 C31 B1 127.49(19)
C36 C31 B1 118.0(2)
F32 C32 C31 120.23(19)
F32 C32 C33 116.6(2)
C31 C32 C33 123.2(2)
F33 C33 C34 120.8(2)
F33 C33 C32 120.2(3)
C34 C33 C32 118.9(2)
F34 C34 C35 120.3(3)
F34 C34 C33 119.3(3)
C35 C34 C33 120.3(2)
F35 C35 C34 119.9(2)
F35 C35 C36 121.0(3)
C34 C35 C36 119.1(2)
F36 C36 C35 116.5(2)
F36 C36 C31 119.6(2)
C35 C36 C31 123.9(2)
C42 C41 C46 113.4(2)
C42 C41 B1 121.82(19)
C46 C41 B1 124.7(2)
F42 C42 C43 116.1(2)
F42 C42 C41 119.38(19)
C43 C42 C41 124.5(2)
F43 C43 C44 120.1(2)
F43 C43 C42 120.3(2)
C44 C43 C42 119.7(2)
F44 C44 C43 120.2(2)
F44 C44 C45 121.2(2)
C43 C44 C45 118.6(2)
F45 C45 C44 120.0(2)
F45 C45 C46 120.1(2)
C44 C45 C46 120.0(2)
F46 C46 C45 115.6(2)
F46 C46 C41 120.6(2)
C45 C46 C41 123.8(2)

loop_
_geom_bond_atom_site_label_1
_geom_bond_atom_site_label_2
_geom_bond_distance
P1 C1 1.749(2)
P1 C21 1.808(2)
P1 C11 1.826(2)
P1 H01 1.24(2)
B1 C2 1.563(3)
B1 C41 1.608(3)
B1 C31 1.614(3)
B1 C1 1.660(3)
C1 C2 1.535(3)
C1 H1 0.9900
C2 H2A 0.9800
C2 H2B 0.9800
C11 C12 1.412(3)
C11 C16 1.419(3)
C12 C13 1.396(3)
C12 C17 1.504(3)
C13 C14 1.383(3)
C13 H13 0.9400
C14 C15 1.385(4)
C14 C18 1.513(3)
C15 C16 1.394(3)
C15 H15 0.9400
C16 C19 1.508(3)
C17 H17A 0.9700
C17 H17B 0.9700
C17 H17C 0.9700
C18 H18A 0.9700
C18 H18B 0.9700
C18 H18C 0.9700
C19 H19A 0.9700
C19 H19B 0.9700
C19 H19C 0.9700
C21 C22 1.410(3)
C21 C26 1.415(3)
C22 C23 1.396(3)
C22 C27 1.507(3)
C23 C24 1.380(3)
C23 H23 0.9400
C24 C25 1.385(4)
C24 C28 1.508(3)
C25 C26 1.392(3)
C25 H25 0.9400
C26 C29 1.510(3)
C27 H27A 0.9700
C27 H27B 0.9700
C27 H27C 0.9700
C28 H28A 0.9700
C28 H28B 0.9700
C28 H28C 0.9700
C29 H29A 0.9700
C29 H29B 0.9700
C29 H29C 0.9700
C31 C32 1.376(3)
C31 C36 1.395(3)
F32 C32 1.348(3)
C32 C33 1.394(3)
C33 F33 1.340(3)
C33 C34 1.375(4)
F34 C34 1.348(3)
C34 C35 1.358(4)
F35 C35 1.348(3)
C35 C36 1.374(3)
F36 C36 1.341(3)
C41 C42 1.387(3)
C41 C46 1.389(3)
F42 C42 1.355(2)
C42 C43 1.378(3)
F43 C43 1.352(3)
C43 C44 1.372(4)
F44 C44 1.337(3)
C44 C45 1.376(4)
F45 C45 1.345(3)
C45 C46 1.382(4)
F46 C46 1.345(3)

loop_
_geom_torsion_atom_site_label_1
_geom_torsion_atom_site_label_2
_geom_torsion_atom_site_label_3
_geom_torsion_atom_site_label_4
_geom_torsion
C41 B1 C1 C2 -109.2(2)
C31 B1 C1 C2 105.6(2)
C2 B1 C1 P1 107.3(2)
C41 B1 C1 P1 -1.8(3)
C31 B1 C1 P1 -147.04(17)
C21 P1 C1 C2 48.28(19)
C11 P1 C1 C2 -84.35(18)
C21 P1 C1 B1 -25.1(2)
C11 P1 C1 B1 -157.74(17)
P1 C1 C2 B1 -119.76(18)
C41 B1 C2 C1 112.7(2)
C31 B1 C2 C1 -103.9(2)
C1 P1 C11 C12 10.3(2)
C21 P1 C11 C12 -122.46(17)
C1 P1 C11 C16 -167.73(14)
C21 P1 C11 C16 59.54(17)
C16 C11 C12 C13 -2.5(3)
P1 C11 C12 C13 179.54(15)
C16 C11 C12 C17 177.99(19)
P1 C11 C12 C17 0.0(3)
C11 C12 C13 C14 0.7(3)
C17 C12 C13 C14 -179.8(2)
C12 C13 C14 C15 1.4(3)
C12 C13 C14 C18 -178.0(2)
C13 C14 C15 C16 -1.7(3)
C18 C14 C15 C16 177.7(2)
C14 C15 C16 C11 -0.1(3)
C14 C15 C16 C19 179.6(2)
C12 C11 C16 C15 2.2(3)
P1 C11 C16 C15 -179.68(15)
C12 C11 C16 C19 -177.41(19)
P1 C11 C16 C19 0.7(3)
C1 P1 C21 C22 -83.46(18)
C11 P1 C21 C22 52.54(19)
C1 P1 C21 C26 93.08(17)
C11 P1 C21 C26 -130.92(16)
C26 C21 C22 C23 -2.2(3)
P1 C21 C22 C23 174.27(16)
C26 C21 C22 C27 176.8(2)
P1 C21 C22 C27 -6.7(3)
C21 C22 C23 C24 0.6(3)
C27 C22 C23 C24 -178.5(2)
C22 C23 C24 C25 1.5(4)
C22 C23 C24 C28 -178.4(2)
C23 C24 C25 C26 -2.0(4)
C28 C24 C25 C26 177.8(2)
C24 C25 C26 C21 0.4(3)
C24 C25 C26 C29 179.7(2)
C22 C21 C26 C25 1.7(3)
P1 C21 C26 C25 -174.85(16)
C22 C21 C26 C29 -177.52(19)
P1 C21 C26 C29 5.9(3)
C2 B1 C31 C32 113.6(2)
C41 B1 C31 C32 -99.3(2)
C1 B1 C31 C32 50.2(3)
C2 B1 C31 C36 -67.6(3)
C41 B1 C31 C36 79.5(2)
C1 B1 C31 C36 -131.1(2)
C36 C31 C32 F32 177.89(18)
B1 C31 C32 F32 -3.3(3)
C36 C31 C32 C33 -1.2(3)
B1 C31 C32 C33 177.6(2)
F32 C32 C33 F33 -0.2(3)
C31 C32 C33 F33 178.94(19)
F32 C32 C33 C34 -178.27(19)
C31 C32 C33 C34 0.9(3)
F33 C33 C34 F34 1.4(3)
C32 C33 C34 F34 179.5(2)
F33 C33 C34 C35 -178.2(2)
C32 C33 C34 C35 -0.1(4)
F34 C34 C35 F35 -0.3(4)
C33 C34 C35 F35 179.3(2)
F34 C34 C35 C36 -179.8(2)
C33 C34 C35 C36 -0.2(4)
F35 C35 C36 F36 -0.2(3)
C34 C35 C36 F36 179.2(2)
F35 C35 C36 C31 -179.7(2)
C34 C35 C36 C31 -0.3(4)
C32 C31 C36 F36 -178.50(19)
B1 C31 C36 F36 2.6(3)
C32 C31 C36 C35 0.9(3)
B1 C31 C36 C35 -178.0(2)
C2 B1 C41 C42 -160.2(2)
C31 B1 C41 C42 55.2(3)
C1 B1 C41 C42 -90.7(3)
C2 B1 C41 C46 23.6(3)
C31 B1 C41 C46 -121.0(2)
C1 B1 C41 C46 93.1(3)
C46 C41 C42 F42 178.90(19)
B1 C41 C42 F42 2.3(3)
C46 C41 C42 C43 -2.2(3)
B1 C41 C42 C43 -178.8(2)
F42 C42 C43 F43 0.5(3)
C41 C42 C43 F43 -178.4(2)
F42 C42 C43 C44 179.0(2)
C41 C42 C43 C44 0.1(4)
F43 C43 C44 F44 1.5(4)
C42 C43 C44 F44 -177.0(2)
F43 C43 C44 C45 -180.0(2)
C42 C43 C44 C45 1.6(4)
F44 C44 C45 F45 -0.9(4)
C43 C44 C45 F45 -179.4(3)
F44 C44 C45 C46 177.6(3)
C43 C44 C45 C46 -0.9(4)
F45 C45 C46 F46 -2.3(4)
C44 C45 C46 F46 179.2(2)
F45 C45 C46 C41 177.1(2)
C44 C45 C46 C41 -1.5(4)
C42 C41 C46 F46 -177.8(2)
B1 C41 C46 F46 -1.3(3)
C42 C41 C46 C45 2.9(3)
B1 C41 C46 C45 179.4(2)

loop_
_platon_squeeze_void_nr
_platon_squeeze_void_average_x
_platon_squeeze_void_average_y
_platon_squeeze_void_average_z
_platon_squeeze_void_volume
_platon_squeeze_void_count_electrons
_platon_squeeze_void_content
1 0.000 0.500 0.500 200 23 ' '
